data_7112479
loop_
_publ_author_name
'Anu Jose'
'Jayakrishnan A.J.'
'Balaraman Vedhanarayanan'
'Rajeev S.Menon'
'Sunil Varughese'
'Eringathodi Suresh'
'Vijay Nair'

_publ_section_title
;
 A phosphine-mediated reaction of cyclic 1,2-diones and 3-alkyl
 allenoates: an efficient protocol for benzannulation applicable to the
 synthesis of polycyclic aromatic hydrocarbons
;
_journal_name_full Chem.Commun.
_journal_page_first 4616
_journal_paper_doi 10.1039/C4CC00378K
_journal_volume 50
_journal_year 2014
_chemical_formula_moiety 'C29 H20 O2'
_chemical_formula_sum 'C29 H20 O2'
_chemical_formula_weight 400.45
_chemical_name_systematic
; 
 ? 
;
_space_group_IT_number 2
_symmetry_cell_setting triclinic
_symmetry_space_group_name_Hall '-P 1'
_symmetry_space_group_name_H-M 'P -1'
_atom_sites_solution_hydrogens geom
_atom_sites_solution_primary direct
_atom_sites_solution_secondary difmap
_audit_creation_method SHELXL-97
_cell_angle_alpha 93.436(6)
_cell_angle_beta 100.301(11)
_cell_angle_gamma 118.186(9)
_cell_formula_units_Z 2
_cell_length_a 9.365(7)
_cell_length_b 9.614(7)
_cell_length_c 13.398(10)
_cell_measurement_reflns_used 1361
_cell_measurement_temperature 301(2)
_cell_measurement_theta_max 27.5
_cell_measurement_theta_min 3.1
_cell_volume 1031.5(13)
_computing_cell_refinement
;
CrystalClear-SM Expert 2.0 r14k (Rigaku, 2012)
;
_computing_data_collection
;
CrystalClear-SM Expert 2.0 r14k (Rigaku, 2012)
;
_computing_data_reduction
;
CrystalClear-SM Expert 2.0 r14k (Rigaku, 2012)
;
_computing_structure_refinement 'SHELXTL (Sheldrick, 1997)'
_computing_structure_solution 'SHELXTL (Sheldrick, 1990)'
_diffrn_ambient_temperature 301(2)
_diffrn_measured_fraction_theta_full 0.969
_diffrn_measured_fraction_theta_max 0.969
_diffrn_measurement_device_type
;
Rigaku Saturn724+ (4x4 bin mode)
;
_diffrn_measurement_method 'profile data from \w-scans'
_diffrn_radiation_monochromator graphite
_diffrn_radiation_source 'fine-focus sealed tube'
_diffrn_radiation_type MoK\a
_diffrn_radiation_wavelength 0.71073
_diffrn_reflns_av_R_equivalents 0.0424
_diffrn_reflns_av_sigmaI/netI 0.0853
_diffrn_reflns_limit_h_max 11
_diffrn_reflns_limit_h_min -11
_diffrn_reflns_limit_k_max 12
_diffrn_reflns_limit_k_min -7
_diffrn_reflns_limit_l_max 16
_diffrn_reflns_limit_l_min -16
_diffrn_reflns_number 8513
_diffrn_reflns_theta_full 26.50
_diffrn_reflns_theta_max 26.50
_diffrn_reflns_theta_min 3.06
_exptl_absorpt_coefficient_mu 0.080
_exptl_absorpt_correction_T_max 0.9842
_exptl_absorpt_correction_T_min 0.9842
_exptl_absorpt_correction_type multi-scan
_exptl_absorpt_process_details 'SADABS; Sheldrick, 1997'
_exptl_crystal_colour Orange
_exptl_crystal_density_diffrn 1.289
_exptl_crystal_density_method 'not measured'
_exptl_crystal_description Block
_exptl_crystal_F_000 420
_exptl_crystal_size_max 0.20
_exptl_crystal_size_mid 0.20
_exptl_crystal_size_min 0.20
_refine_diff_density_max 0.172
_refine_diff_density_min -0.210
_refine_diff_density_rms 0.031
_refine_ls_extinction_method none
_refine_ls_goodness_of_fit_ref 0.928
_refine_ls_hydrogen_treatment constr
_refine_ls_matrix_type full
_refine_ls_number_parameters 280
_refine_ls_number_reflns 4148
_refine_ls_number_restraints 0
_refine_ls_restrained_S_all 0.928
_refine_ls_R_factor_all 0.1238
_refine_ls_R_factor_gt 0.0552
_refine_ls_shift/su_max 0.000
_refine_ls_shift/su_mean 0.000
_refine_ls_structure_factor_coef Fsqd
_refine_ls_weighting_details 'calc w=1/[\s^2^(Fo^2^)+(0.0485P)^2^+0.0000P] where P=(Fo^2^+2Fc^2^)/3'
_refine_ls_weighting_scheme calc
_refine_ls_wR_factor_gt 0.1114
_refine_ls_wR_factor_ref 0.1311
_reflns_number_gt 2014
_reflns_number_total 4148
_reflns_threshold_expression >2sigma(I)
_cod_data_source_file c4cc00378k2.cif
_cod_data_source_block datam
_cod_original_cell_volume 1031.4(13)
_cod_original_sg_symbol_H-M P-1
_cod_database_code 7112479

loop_
_symmetry_equiv_pos_as_xyz
'x, y, z'
'-x, -y, -z'

loop_
_atom_site_label
_atom_site_type_symbol
_atom_site_fract_x
_atom_site_fract_y
_atom_site_fract_z
_atom_site_U_iso_or_equiv
_atom_site_adp_type
_atom_site_occupancy
_atom_site_symmetry_multiplicity
_atom_site_calc_flag
_atom_site_refinement_flags
C1 C 0.6492(2) 0.0734(3) 0.30288(18) 0.0441(6) Uani 1 1 d .
C2 C 0.7851(3) 0.0551(3) 0.34696(19) 0.0520(7) Uani 1 1 d .
H2 H 0.8222 0.0030 0.3064 0.062 Uiso 1 1 calc R
C3 C 0.8651(3) 0.1126(3) 0.44919(19) 0.0481(6) Uani 1 1 d .
H3 H 0.9556 0.0989 0.4758 0.058 Uiso 1 1 calc R
C4 C 0.8155(2) 0.1902(2) 0.51372(18) 0.0403(6) Uani 1 1 d .
C5 C 0.6763(2) 0.2054(2) 0.47162(17) 0.0399(6) Uani 1 1 d .
C6 C 0.5806(2) 0.2611(2) 0.52155(18) 0.0408(6) Uani 1 1 d .
C7 C 0.5840(3) 0.3071(3) 0.61962(19) 0.0493(6) Uani 1 1 d .
H7 H 0.6651 0.3128 0.6737 0.059 Uiso 1 1 calc R
C8 C 0.4614(3) 0.3471(3) 0.6396(2) 0.0567(7) Uani 1 1 d .
H8 H 0.4621 0.3761 0.7072 0.068 Uiso 1 1 calc R
C9 C 0.3434(3) 0.3433(3) 0.5612(2) 0.0570(7) Uani 1 1 d .
H9 H 0.2663 0.3713 0.5763 0.068 Uiso 1 1 calc R
C10 C 0.3368(3) 0.2976(3) 0.4578(2) 0.0488(6) Uani 1 1 d .
C11 C 0.2271(3) 0.2912(3) 0.3697(2) 0.0579(8) Uani 1 1 d .
H11 H 0.1435 0.3146 0.3770 0.069 Uiso 1 1 calc R
C12 C 0.2392(3) 0.2510(3) 0.2719(2) 0.0554(7) Uani 1 1 d .
C13 C 0.1273(3) 0.2489(3) 0.1828(3) 0.0766(10) Uani 1 1 d .
H13 H 0.0417 0.2685 0.1913 0.092 Uiso 1 1 calc R
C14 C 0.1434(4) 0.2193(4) 0.0876(3) 0.0958(12) Uani 1 1 d .
H14 H 0.0670 0.2159 0.0313 0.115 Uiso 1 1 calc R
C15 C 0.2741(4) 0.1932(4) 0.0713(2) 0.0874(10) Uani 1 1 d .
H15 H 0.2868 0.1778 0.0049 0.105 Uiso 1 1 calc R
C16 C 0.3815(3) 0.1907(3) 0.1534(2) 0.0642(8) Uani 1 1 d .
H16 H 0.4687 0.1757 0.1419 0.077 Uiso 1 1 calc R
C17 C 0.3654(3) 0.2099(3) 0.2550(2) 0.0509(7) Uani 1 1 d .
C18 C 0.4660(2) 0.2019(2) 0.34472(19) 0.0424(6) Uani 1 1 d .
C19 C 0.4546(2) 0.2528(2) 0.43960(19) 0.0425(6) Uani 1 1 d .
C20 C 0.5984(2) 0.1564(2) 0.36462(17) 0.0400(6) Uani 1 1 d .
C21 C 0.5665(3) -0.0098(3) 0.1953(2) 0.0603(7) Uani 1 1 d .
C22 C 0.3039(5) -0.1918(5) 0.0825(2) 0.1265(15) Uani 1 1 d .
H22A H 0.2094 -0.1740 0.0656 0.152 Uiso 1 1 calc R
H22B H 0.3712 -0.1493 0.0330 0.152 Uiso 1 1 calc R
C23 C 0.2481(6) -0.3487(5) 0.0728(3) 0.195(2) Uani 1 1 d .
H23B H 0.1852 -0.3986 0.0036 0.292 Uiso 1 1 calc R
H23A H 0.1779 -0.3928 0.1196 0.292 Uiso 1 1 calc R
H23C H 0.3408 -0.3678 0.0882 0.292 Uiso 1 1 calc R
C24 C 0.9186(2) 0.2579(3) 0.62101(18) 0.0424(6) Uani 1 1 d .
C25 C 0.9484(3) 0.1602(3) 0.68300(18) 0.0541(7) Uani 1 1 d .
H25 H 0.8922 0.0501 0.6610 0.065 Uiso 1 1 calc R
C26 C 1.0610(3) 0.2247(4) 0.7774(2) 0.0710(8) Uani 1 1 d .
H26 H 1.0803 0.1580 0.8186 0.085 Uiso 1 1 calc R
C27 C 1.1445(3) 0.3871(4) 0.8106(2) 0.0792(9) Uani 1 1 d .
H27 H 1.2216 0.4305 0.8737 0.095 Uiso 1 1 calc R
C28 C 1.1141(3) 0.4847(3) 0.7509(2) 0.0705(8) Uani 1 1 d .
H28 H 1.1694 0.5944 0.7740 0.085 Uiso 1 1 calc R
C29 C 1.0014(3) 0.4213(3) 0.6561(2) 0.0573(7) Uani 1 1 d .
H29 H 0.9812 0.4886 0.6159 0.069 Uiso 1 1 calc R
O21A O 0.4026(2) -0.1038(2) 0.18454(13) 0.0775(6) Uani 1 1 d .
O21B O 0.6366(3) 0.0002(3) 0.12767(15) 0.1038(8) Uani 1 1 d .

loop_
_atom_site_aniso_label
_atom_site_aniso_U_11
_atom_site_aniso_U_22
_atom_site_aniso_U_33
_atom_site_aniso_U_23
_atom_site_aniso_U_13
_atom_site_aniso_U_12
C1 0.0460(13) 0.0440(13) 0.0429(15) 0.0094(12) 0.0113(11) 0.0221(11)
C2 0.0533(14) 0.0528(15) 0.0597(18) 0.0099(14) 0.0195(13) 0.0318(12)
C3 0.0455(13) 0.0541(14) 0.0525(17) 0.0093(13) 0.0094(12) 0.0312(12)
C4 0.0391(12) 0.0353(12) 0.0473(15) 0.0124(11) 0.0120(11) 0.0177(10)
C5 0.0385(12) 0.0364(12) 0.0472(15) 0.0137(11) 0.0137(11) 0.0184(10)
C6 0.0415(12) 0.0355(12) 0.0464(15) 0.0111(11) 0.0134(11) 0.0182(10)
C7 0.0448(13) 0.0485(14) 0.0573(18) 0.0134(13) 0.0162(12) 0.0232(11)
C8 0.0561(14) 0.0494(15) 0.0649(19) 0.0064(14) 0.0262(14) 0.0225(12)
C9 0.0446(13) 0.0444(14) 0.090(2) 0.0136(15) 0.0282(14) 0.0232(12)
C10 0.0410(13) 0.0389(13) 0.0689(19) 0.0144(13) 0.0175(13) 0.0195(11)
C11 0.0386(13) 0.0461(14) 0.095(2) 0.0225(16) 0.0182(15) 0.0234(12)
C12 0.0432(13) 0.0491(15) 0.075(2) 0.0236(15) 0.0101(14) 0.0232(12)
C13 0.0584(16) 0.082(2) 0.092(3) 0.033(2) 0.0043(18) 0.0395(15)
C14 0.085(2) 0.126(3) 0.084(3) 0.033(2) -0.004(2) 0.065(2)
C15 0.095(2) 0.120(3) 0.063(2) 0.0318(19) 0.0064(18) 0.067(2)
C16 0.0609(15) 0.0793(19) 0.0601(19) 0.0288(16) 0.0120(14) 0.0394(14)
C17 0.0420(13) 0.0496(14) 0.0609(18) 0.0190(13) 0.0108(12) 0.0218(11)
C18 0.0372(12) 0.0400(12) 0.0524(16) 0.0173(12) 0.0127(11) 0.0191(10)
C19 0.0382(12) 0.0378(12) 0.0561(17) 0.0132(12) 0.0161(12) 0.0199(10)
C20 0.0395(11) 0.0385(12) 0.0448(15) 0.0136(11) 0.0141(11) 0.0192(10)
C21 0.0723(19) 0.0722(18) 0.0489(18) 0.0158(16) 0.0177(15) 0.0437(16)
C22 0.158(3) 0.106(3) 0.045(2) -0.006(2) -0.021(2) 0.027(3)
C23 0.270(6) 0.105(4) 0.089(3) -0.045(3) -0.009(3) 0.022(4)
C24 0.0368(11) 0.0475(14) 0.0478(15) 0.0095(12) 0.0124(10) 0.0235(11)
C25 0.0589(14) 0.0550(15) 0.0490(16) 0.0129(13) 0.0095(12) 0.0290(12)
C26 0.0884(19) 0.081(2) 0.0545(19) 0.0099(16) 0.0055(15) 0.0543(17)
C27 0.0773(19) 0.095(2) 0.056(2) -0.0091(19) -0.0072(16) 0.0453(18)
C28 0.0679(17) 0.0534(17) 0.068(2) -0.0080(16) 0.0067(15) 0.0176(14)
C29 0.0593(15) 0.0463(15) 0.0644(19) 0.0065(14) 0.0108(13) 0.0262(12)
O21A 0.0790(13) 0.0678(12) 0.0479(12) 0.0062(10) -0.0039(10) 0.0131(10)
O21B 0.1109(16) 0.174(2) 0.0506(14) 0.0153(15) 0.0276(13) 0.0862(17)

loop_
_atom_type_symbol
_atom_type_description
_atom_type_scat_dispersion_real
_atom_type_scat_dispersion_imag
_atom_type_scat_source
C C 0.0033 0.0016 'International Tables Vol C Tables 4.2.6.8 and 6.1.1.4'
H H 0.0000 0.0000 'International Tables Vol C Tables 4.2.6.8 and 6.1.1.4'
O O 0.0106 0.0060 'International Tables Vol C Tables 4.2.6.8 and 6.1.1.4'

loop_
_geom_angle_atom_site_label_1
_geom_angle_atom_site_label_2
_geom_angle_atom_site_label_3
_geom_angle
C2 C1 C20 118.4(2)
C2 C1 C21 114.4(2)
C20 C1 C21 127.0(2)
C3 C2 C1 121.3(2)
C3 C2 H2 119.4
C1 C2 H2 119.4
C2 C3 C4 122.2(2)
C2 C3 H3 118.9
C4 C3 H3 118.9
C3 C4 C5 117.4(2)
C3 C4 C24 117.54(18)
C5 C4 C24 125.0(2)
C4 C5 C20 121.4(2)
C4 C5 C6 130.5(2)
C20 C5 C6 108.06(18)
C7 C6 C19 119.4(2)
C7 C6 C5 135.36(19)
C19 C6 C5 105.1(2)
C6 C7 C8 119.4(2)
C6 C7 H7 120.3
C8 C7 H7 120.3
C9 C8 C7 121.3(2)
C9 C8 H8 119.3
C7 C8 H8 119.3
C8 C9 C10 121.0(2)
C8 C9 H9 119.5
C10 C9 H9 119.5
C11 C10 C9 127.8(2)
C11 C10 C19 115.2(2)
C9 C10 C19 117.0(2)
C12 C11 C10 121.9(2)
C12 C11 H11 119.0
C10 C11 H11 119.0
C11 C12 C13 120.7(3)
C11 C12 C17 121.9(2)
C13 C12 C17 117.4(3)
C14 C13 C12 121.5(3)
C14 C13 H13 119.3
C12 C13 H13 119.3
C13 C14 C15 121.2(3)
C13 C14 H14 119.4
C15 C14 H14 119.4
C16 C15 C14 119.5(3)
C16 C15 H15 120.3
C14 C15 H15 120.3
C15 C16 C17 122.4(3)
C15 C16 H16 118.8
C17 C16 H16 118.8
C16 C17 C18 126.6(2)
C16 C17 C12 117.6(2)
C18 C17 C12 115.8(2)
C19 C18 C17 119.1(2)
C19 C18 C20 106.12(18)
C17 C18 C20 134.7(2)
C18 C19 C10 125.6(2)
C18 C19 C6 112.59(19)
C10 C19 C6 121.8(2)
C1 C20 C5 118.96(19)
C1 C20 C18 133.5(2)
C5 C20 C18 107.4(2)
O21B C21 O21A 124.1(3)
O21B C21 C1 124.9(3)
O21A C21 C1 110.9(2)
C23 C22 O21A 114.1(3)
C23 C22 H22A 108.7
O21A C22 H22A 108.7
C23 C22 H22B 108.7
O21A C22 H22B 108.7
H22A C22 H22B 107.6
C22 C23 H23B 109.5
C22 C23 H23A 109.5
H23B C23 H23A 109.5
C22 C23 H23C 109.5
H23B C23 H23C 109.5
H23A C23 H23C 109.5
C25 C24 C29 118.8(2)
C25 C24 C4 119.9(2)
C29 C24 C4 120.8(2)
C26 C25 C24 120.5(2)
C26 C25 H25 119.8
C24 C25 H25 119.8
C27 C26 C25 120.1(3)
C27 C26 H26 119.9
C25 C26 H26 119.9
C28 C27 C26 119.9(2)
C28 C27 H27 120.0
C26 C27 H27 120.0
C27 C28 C29 120.4(2)
C27 C28 H28 119.8
C29 C28 H28 119.8
C28 C29 C24 120.2(2)
C28 C29 H29 119.9
C24 C29 H29 119.9
C21 O21A C22 117.3(3)

loop_
_geom_bond_atom_site_label_1
_geom_bond_atom_site_label_2
_geom_bond_distance
C1 C2 1.399(3)
C1 C20 1.403(3)
C1 C21 1.482(3)
C2 C3 1.376(3)
C2 H2 0.9300
C3 C4 1.384(3)
C3 H3 0.9300
C4 C5 1.401(3)
C4 C24 1.490(3)
C5 C20 1.425(3)
C5 C6 1.471(3)
C6 C7 1.351(3)
C6 C19 1.429(3)
C7 C8 1.432(3)
C7 H7 0.9300
C8 C9 1.366(3)
C8 H8 0.9300
C9 C10 1.409(3)
C9 H9 0.9300
C10 C11 1.396(3)
C10 C19 1.412(3)
C11 C12 1.383(3)
C11 H11 0.9300
C12 C13 1.433(3)
C12 C17 1.459(3)
C13 C14 1.341(4)
C13 H13 0.9300
C14 C15 1.410(4)
C14 H14 0.9300
C15 C16 1.361(3)
C15 H15 0.9300
C16 C17 1.407(3)
C16 H16 0.9300
C17 C18 1.419(3)
C18 C19 1.375(3)
C18 C20 1.486(3)
C21 O21B 1.194(3)
C21 O21A 1.337(3)
C22 C23 1.331(5)
C22 O21A 1.453(3)
C22 H22A 0.9700
C22 H22B 0.9700
C23 H23B 0.9600
C23 H23A 0.9600
C23 H23C 0.9600
C24 C25 1.382(3)
C24 C29 1.385(3)
C25 C26 1.381(3)
C25 H25 0.9300
C26 C27 1.373(4)
C26 H26 0.9300
C27 C28 1.364(4)
C27 H27 0.9300
C28 C29 1.385(3)
C28 H28 0.9300
C29 H29 0.9300
